data_4302511
loop_
_publ_author_name
'Yu Ma'
'Jian-Yong Zhang'
'Ai-Ling Cheng'
'Qian Sun'
'En-Qing Gao'
'Cai-Ming Liu'

_publ_section_title
;
Antiferro- and Ferromagnetic Interactions in Mn(II), Co(II), and Ni(II)
Compounds with Mixed Azide-Carboxylate Bridges
;
_journal_name_full 'Inorganic Chemistry'
_journal_page_first 6142
_journal_page_last 6151
_journal_paper_doi 10.1021/ic900472d
_journal_volume 48
_journal_year 2009
_chemical_formula_sum 'C14 H16 Mn3 N20 O6'
_chemical_formula_weight 725.29
_chemical_name_systematic
; 
 ? 
;
_space_group_IT_number 15
_symmetry_cell_setting monoclinic
_symmetry_space_group_name_Hall '-C 2yc'
_symmetry_space_group_name_H-M 'C 1 2/c 1'
_atom_sites_solution_hydrogens geom
_atom_sites_solution_primary direct
_atom_sites_solution_secondary difmap
_audit_creation_method SHELXL-97
_cell_angle_alpha 90.00
_cell_angle_beta 96.9610(10)
_cell_angle_gamma 90.00
_cell_formula_units_Z 4
_cell_length_a 16.1372(16)
_cell_length_b 13.4945(14)
_cell_length_c 11.8557(12)
_cell_measurement_reflns_used 3853
_cell_measurement_temperature 296(2)
_cell_measurement_theta_max 27.48
_cell_measurement_theta_min 2.52
_cell_volume 2562.7(5)
_computing_cell_refinement 'Bruker SMART'
_computing_data_collection 'Bruker SMART'
_computing_data_reduction 'Bruker SHELXTL'
_computing_molecular_graphics 'Bruker SHELXTL'
_computing_publication_material 'Bruker SHELXTL'
_computing_structure_refinement 'Bruker SHELXTL'
_computing_structure_solution 'Bruker SHELXTL'
_diffrn_ambient_temperature 296(2)
_diffrn_measured_fraction_theta_full 0.998
_diffrn_measured_fraction_theta_max 0.998
_diffrn_measurement_device_type 'CCD area detector'
_diffrn_measurement_method 'phi and omega scans'
_diffrn_radiation_monochromator graphite
_diffrn_radiation_source 'fine-focus sealed tube'
_diffrn_radiation_type MoK\a
_diffrn_radiation_wavelength 0.71073
_diffrn_reflns_av_R_equivalents 0.0192
_diffrn_reflns_av_sigmaI/netI 0.0219
_diffrn_reflns_limit_h_max 19
_diffrn_reflns_limit_h_min -18
_diffrn_reflns_limit_k_max 9
_diffrn_reflns_limit_k_min -16
_diffrn_reflns_limit_l_max 14
_diffrn_reflns_limit_l_min -14
_diffrn_reflns_number 7079
_diffrn_reflns_theta_full 26.02
_diffrn_reflns_theta_max 26.02
_diffrn_reflns_theta_min 1.97
_diffrn_standards_decay_% 2.5
_exptl_absorpt_coefficient_mu 1.532
_exptl_absorpt_correction_T_max 0.9273
_exptl_absorpt_correction_T_min 0.8618
_exptl_absorpt_correction_type multi-scan
_exptl_absorpt_process_details SADABS
_exptl_crystal_colour red
_exptl_crystal_density_diffrn 1.880
_exptl_crystal_density_method 'not measured'
_exptl_crystal_description pole
_exptl_crystal_F_000 1452
_exptl_crystal_size_max 0.10
_exptl_crystal_size_mid 0.05
_exptl_crystal_size_min 0.05
_refine_diff_density_max 0.258
_refine_diff_density_min -0.296
_refine_diff_density_rms 0.053
_refine_ls_extinction_method none
_refine_ls_goodness_of_fit_ref 1.029
_refine_ls_hydrogen_treatment mixed
_refine_ls_matrix_type full
_refine_ls_number_parameters 203
_refine_ls_number_reflns 2518
_refine_ls_number_restraints 0
_refine_ls_restrained_S_all 1.029
_refine_ls_R_factor_all 0.0284
_refine_ls_R_factor_gt 0.0245
_refine_ls_shift/su_max 0.002
_refine_ls_shift/su_mean 0.000
_refine_ls_structure_factor_coef Fsqd
_refine_ls_weighting_details 'calc w=1/[\s^2^(Fo^2^)+(0.0313P)^2^+2.7542P] where P=(Fo^2^+2Fc^2^)/3'
_refine_ls_weighting_scheme calc
_refine_ls_wR_factor_gt 0.0622
_refine_ls_wR_factor_ref 0.0647
_reflns_number_gt 2233
_reflns_number_total 2518
_reflns_threshold_expression >2sigma(I)
_cod_data_source_file ic900472d_si_002_3.cif
_cod_data_source_block 4
_cod_depositor_comments
;
The following automatic conversions were performed:
'_symmetry_cell_setting' value 'Monoclinic' changed to 'monoclinic'
according to '/home/saulius/struct/CIF-dictionaries/cif_core.dic'
dictionary named 'cif_core.dic' version 2.4.1 from 2010-06-29.

Automatic conversion script
Id: cif_fix_enum 1527 2010-12-29 10:47:43Z saulius 
;
_cod_original_sg_symbol_H-M 'C 1 2/c 1 '
_cod_database_code 4302511

loop_
_symmetry_equiv_pos_as_xyz
'x, y, z'
'-x, y, -z+1/2'
'x+1/2, y+1/2, z'
'-x+1/2, y+1/2, -z+1/2'
'-x, -y, -z'
'x, -y, z-1/2'
'-x+1/2, -y+1/2, -z'
'x+1/2, -y+1/2, z-1/2'

loop_
_atom_site_label
_atom_site_type_symbol
_atom_site_fract_x
_atom_site_fract_y
_atom_site_fract_z
_atom_site_U_iso_or_equiv
_atom_site_adp_type
_atom_site_occupancy
_atom_site_symmetry_multiplicity
_atom_site_calc_flag
_atom_site_refinement_flags
_atom_site_disorder_assembly
_atom_site_disorder_group
Mn1 Mn 0.079140(18) 0.16299(2) 1.07443(2) 0.02348(10) Uani 1 1 d . . .
Mn2 Mn 0.2500 0.2500 1.0000 0.02109(11) Uani 1 2 d S . .
C1 C 0.21238(11) 0.02658(14) 0.96466(15) 0.0209(4) Uani 1 1 d . . .
C2 C 0.23118(12) -0.07442(14) 0.91605(17) 0.0246(4) Uani 1 1 d . . .
H2A H 0.2333 -0.1238 0.9758 0.030 Uiso 1 1 calc R . .
H2B H 0.1864 -0.0924 0.8576 0.030 Uiso 1 1 calc R . .
C3 C 0.31246(12) -0.04235(16) 0.76075(17) 0.0290(4) Uani 1 1 d . . .
H3A H 0.2631 -0.0215 0.7188 0.035 Uiso 1 1 calc R . .
C4 C 0.38229(12) -0.10299(15) 0.93047(17) 0.0286(4) Uani 1 1 d . . .
H4A H 0.3805 -0.1258 1.0042 0.034 Uiso 1 1 calc R . .
C5 C 0.45730(13) -0.09832(16) 0.88715(17) 0.0294(4) Uani 1 1 d . . .
H5A H 0.5063 -0.1160 0.9322 0.035 Uiso 1 1 calc R . .
C6 C 0.38589(13) -0.03937(16) 0.71272(17) 0.0311(5) Uani 1 1 d . . .
H6A H 0.3857 -0.0187 0.6379 0.037 Uiso 1 1 calc R . .
C7 C 0.45998(12) -0.06711(14) 0.77560(16) 0.0245(4) Uani 1 1 d . . .
N1 N 0.06292(11) 0.05757(14) 1.20988(15) 0.0355(4) Uani 1 1 d . . .
N2 N 0.0000 0.05797(17) 1.2500 0.0263(5) Uani 1 2 d S . .
N3 N 0.01502(12) 0.28907(15) 1.15532(15) 0.0370(4) Uani 1 1 d . . .
N4 N 0.0000 0.28804(18) 1.2500 0.0285(5) Uani 1 2 d S . .
N5 N 0.11644(10) 0.24414(12) 0.92713(13) 0.0251(4) Uani 1 1 d . . .
N6 N 0.10541(11) 0.21639(13) 0.83076(15) 0.0307(4) Uani 1 1 d . . .
N7 N 0.09606(16) 0.1927(2) 0.73767(18) 0.0649(7) Uani 1 1 d . . .
N8 N 0.20141(10) 0.21745(13) 1.16399(13) 0.0258(4) Uani 1 1 d . . .
N9 N 0.20372(10) 0.26932(13) 1.24624(14) 0.0281(4) Uani 1 1 d . . .
N10 N 0.20595(14) 0.31659(16) 1.32736(17) 0.0483(5) Uani 1 1 d . . .
N11 N 0.31127(10) -0.07481(11) 0.86701(13) 0.0222(3) Uani 1 1 d . . .
O1 O 0.14368(8) 0.03261(10) 1.00329(12) 0.0303(3) Uani 1 1 d . . .
O2 O 0.26569(8) 0.09285(10) 0.96352(12) 0.0300(3) Uani 1 1 d . . .
O3 O -0.03801(10) 0.12252(13) 0.98112(14) 0.0397(4) Uani 1 1 d . . .
H3D H -0.0624(17) 0.077(2) 0.993(2) 0.048 Uiso 1 1 d . . .
H3C H -0.0518(17) 0.144(2) 0.911(2) 0.048 Uiso 1 1 d . . .

loop_
_atom_site_aniso_label
_atom_site_aniso_U_11
_atom_site_aniso_U_22
_atom_site_aniso_U_33
_atom_site_aniso_U_23
_atom_site_aniso_U_13
_atom_site_aniso_U_12
Mn1 0.02168(17) 0.02741(18) 0.02251(16) -0.00068(12) 0.00738(12) -0.00306(12)
Mn2 0.0193(2) 0.0220(2) 0.0229(2) -0.00350(16) 0.00622(16) -0.00375(16)
C1 0.0220(9) 0.0211(9) 0.0198(8) -0.0009(7) 0.0038(7) 0.0000(8)
C2 0.0229(10) 0.0219(10) 0.0308(10) -0.0047(8) 0.0100(8) -0.0035(8)
C3 0.0251(10) 0.0318(11) 0.0300(10) 0.0037(9) 0.0031(8) 0.0042(9)
C4 0.0322(11) 0.0315(11) 0.0233(9) 0.0008(8) 0.0078(8) 0.0063(9)
C5 0.0251(10) 0.0376(12) 0.0260(10) 0.0020(9) 0.0054(8) 0.0077(9)
C6 0.0311(11) 0.0373(12) 0.0257(10) 0.0073(9) 0.0069(8) 0.0008(9)
C7 0.0262(10) 0.0228(10) 0.0259(9) -0.0010(8) 0.0082(8) -0.0002(8)
N1 0.0359(10) 0.0394(11) 0.0340(9) 0.0077(8) 0.0160(8) 0.0044(8)
N2 0.0384(14) 0.0211(12) 0.0204(11) 0.000 0.0072(10) 0.000
N3 0.0410(11) 0.0417(11) 0.0307(10) -0.0006(8) 0.0139(8) 0.0064(9)
N4 0.0242(12) 0.0249(13) 0.0371(15) 0.000 0.0069(10) 0.000
N5 0.0230(8) 0.0295(9) 0.0233(8) 0.0013(7) 0.0047(7) -0.0025(7)
N6 0.0264(9) 0.0337(10) 0.0314(10) 0.0006(8) 0.0005(7) -0.0026(8)
N7 0.0734(17) 0.0872(19) 0.0314(12) -0.0172(12) -0.0051(11) -0.0062(15)
N8 0.0256(9) 0.0287(9) 0.0239(8) -0.0031(7) 0.0067(7) -0.0032(7)
N9 0.0289(9) 0.0295(9) 0.0265(9) 0.0026(8) 0.0063(7) -0.0032(7)
N10 0.0618(14) 0.0515(13) 0.0329(11) -0.0157(10) 0.0108(10) -0.0054(11)
N11 0.0227(8) 0.0195(8) 0.0255(8) -0.0042(6) 0.0073(6) 0.0002(6)
O1 0.0276(7) 0.0264(7) 0.0403(8) -0.0060(6) 0.0188(6) -0.0030(6)
O2 0.0255(7) 0.0231(7) 0.0436(8) -0.0091(6) 0.0133(6) -0.0061(6)
O3 0.0372(9) 0.0453(10) 0.0344(9) 0.0088(8) -0.0046(7) -0.0196(8)

loop_
_atom_type_symbol
_atom_type_description
_atom_type_scat_dispersion_real
_atom_type_scat_dispersion_imag
_atom_type_scat_source
C C 0.0033 0.0016 'International Tables Vol C Tables 4.2.6.8 and 6.1.1.4'
H H 0.0000 0.0000 'International Tables Vol C Tables 4.2.6.8 and 6.1.1.4'
N N 0.0061 0.0033 'International Tables Vol C Tables 4.2.6.8 and 6.1.1.4'
O O 0.0106 0.0060 'International Tables Vol C Tables 4.2.6.8 and 6.1.1.4'
Mn Mn 0.3368 0.7283 'International Tables Vol C Tables 4.2.6.8 and 6.1.1.4'

loop_
_geom_angle_atom_site_label_1
_geom_angle_atom_site_label_2
_geom_angle_atom_site_label_3
_geom_angle
_geom_angle_site_symmetry_1
_geom_angle_site_symmetry_3
_geom_angle_publ_flag
O3 Mn1 N1 92.11(7) . . ?
O3 Mn1 N8 175.17(7) . . ?
N1 Mn1 N8 92.42(7) . . ?
O3 Mn1 N5 91.50(6) . . ?
N1 Mn1 N5 166.82(7) . . ?
N8 Mn1 N5 84.46(6) . . ?
O3 Mn1 O1 91.52(6) . . ?
N1 Mn1 O1 82.47(6) . . ?
N8 Mn1 O1 90.74(6) . . ?
N5 Mn1 O1 84.76(6) . . ?
O3 Mn1 N3 89.45(7) . . ?
N1 Mn1 N3 94.38(7) . . ?
N8 Mn1 N3 88.53(7) . . ?
N5 Mn1 N3 98.33(7) . . ?
O1 Mn1 N3 176.74(6) . . ?
O3 Mn1 Mn2 133.11(5) . . ?
N1 Mn1 Mn2 128.48(5) . . ?
N8 Mn1 Mn2 43.76(4) . . ?
N5 Mn1 Mn2 43.65(4) . . ?
O1 Mn1 Mn2 74.49(3) . . ?
N3 Mn1 Mn2 107.03(5) . . ?
O2 Mn2 O2 180.0 . 7_557 ?
O2 Mn2 N5 88.93(6) . 7_557 ?
O2 Mn2 N5 91.07(6) 7_557 7_557 ?
O2 Mn2 N5 91.07(6) . . ?
O2 Mn2 N5 88.93(6) 7_557 . ?
N5 Mn2 N5 180.0 7_557 . ?
O2 Mn2 N8 87.54(6) . 7_557 ?
O2 Mn2 N8 92.46(6) 7_557 7_557 ?
N5 Mn2 N8 84.54(6) 7_557 7_557 ?
N5 Mn2 N8 95.46(6) . 7_557 ?
O2 Mn2 N8 92.46(6) . . ?
O2 Mn2 N8 87.54(6) 7_557 . ?
N5 Mn2 N8 95.46(6) 7_557 . ?
N5 Mn2 N8 84.54(6) . . ?
N8 Mn2 N8 180.0 7_557 . ?
O2 Mn2 Mn1 100.15(4) . 7_557 ?
O2 Mn2 Mn1 79.85(4) 7_557 7_557 ?
N5 Mn2 Mn1 43.21(4) 7_557 7_557 ?
N5 Mn2 Mn1 136.79(4) . 7_557 ?
N8 Mn2 Mn1 44.29(4) 7_557 7_557 ?
N8 Mn2 Mn1 135.71(4) . 7_557 ?
O2 Mn2 Mn1 79.85(4) . . ?
O2 Mn2 Mn1 100.15(4) 7_557 . ?
N5 Mn2 Mn1 136.79(4) 7_557 . ?
N5 Mn2 Mn1 43.21(4) . . ?
N8 Mn2 Mn1 135.71(4) 7_557 . ?
N8 Mn2 Mn1 44.29(4) . . ?
Mn1 Mn2 Mn1 180.0 7_557 . ?
O2 C1 O1 127.03(17) . . ?
O2 C1 C2 118.01(16) . . ?
O1 C1 C2 114.95(16) . . ?
N11 C2 C1 112.02(15) . . ?
N11 C2 H2A 109.2 . . ?
C1 C2 H2A 109.2 . . ?
N11 C2 H2B 109.2 . . ?
C1 C2 H2B 109.2 . . ?
H2A C2 H2B 107.9 . . ?
N11 C3 C6 120.74(18) . . ?
N11 C3 H3A 119.6 . . ?
C6 C3 H3A 119.6 . . ?
N11 C4 C5 120.48(18) . . ?
N11 C4 H4A 119.8 . . ?
C5 C4 H4A 119.8 . . ?
C4 C5 C7 119.94(19) . . ?
C4 C5 H5A 120.0 . . ?
C7 C5 H5A 120.0 . . ?
C3 C6 C7 120.07(18) . . ?
C3 C6 H6A 120.0 . . ?
C7 C6 H6A 120.0 . . ?
C6 C7 C5 118.01(17) . . ?
C6 C7 C7 121.0(2) . 2_656 ?
C5 C7 C7 120.9(2) . 2_656 ?
N2 N1 Mn1 118.81(15) . . ?
N1 N2 N1 179.5(3) . 2_557 ?
N4 N3 Mn1 123.55(17) . . ?
N3 N4 N3 178.6(3) . 2_557 ?
N6 N5 Mn2 114.06(13) . . ?
N6 N5 Mn1 125.31(14) . . ?
Mn2 N5 Mn1 93.14(6) . . ?
N7 N6 N5 177.8(2) . . ?
N9 N8 Mn1 120.98(13) . . ?
N9 N8 Mn2 128.06(14) . . ?
Mn1 N8 Mn2 91.94(6) . . ?
N10 N9 N8 177.9(2) . . ?
C3 N11 C4 120.71(17) . . ?
C3 N11 C2 118.83(16) . . ?
C4 N11 C2 120.39(16) . . ?
C1 O1 Mn1 130.97(12) . . ?
C1 O2 Mn2 126.83(12) . . ?
Mn1 O3 H3D 124(2) . . ?
Mn1 O3 H3C 120.4(17) . . ?
H3D O3 H3C 112(3) . . ?

loop_
_geom_bond_atom_site_label_1
_geom_bond_atom_site_label_2
_geom_bond_distance
_geom_bond_site_symmetry_2
_geom_bond_publ_flag
Mn1 O3 2.1422(16) . ?
Mn1 N1 2.1848(18) . ?
Mn1 N8 2.2478(16) . ?
Mn1 N5 2.2059(16) . ?
Mn1 O1 2.2593(14) . ?
Mn1 N3 2.2639(19) . ?
Mn1 Mn2 3.2170(4) . ?
Mn2 O2 2.1852(14) . ?
Mn2 O2 2.1852(14) 7_557 ?
Mn2 N5 2.2240(16) 7_557 ?
Mn2 N5 2.2240(16) . ?
Mn2 N8 2.2264(16) 7_557 ?
Mn2 N8 2.2264(16) . ?
Mn2 Mn1 3.2170(4) 7_557 ?
C1 O2 1.242(2) . ?
C1 O1 1.252(2) . ?
C1 C2 1.525(3) . ?
C2 N11 1.480(2) . ?
C2 H2A 0.9700 . ?
C2 H2B 0.9700 . ?
C3 N11 1.336(3) . ?
C3 C6 1.376(3) . ?
C3 H3A 0.9300 . ?
C4 N11 1.347(3) . ?
C4 C5 1.373(3) . ?
C4 H4A 0.9300 . ?
C5 C7 1.394(3) . ?
C5 H5A 0.9300 . ?
C6 C7 1.382(3) . ?
C6 H6A 0.9300 . ?
C7 C7 1.492(4) 2_656 ?
N1 N2 1.1723(17) . ?
N2 N1 1.1723(18) 2_557 ?
N3 N4 1.1768(18) . ?
N4 N3 1.1768(18) 2_557 ?
N5 N6 1.195(2) . ?
N6 N7 1.141(3) . ?
N8 N9 1.197(2) . ?
N9 N10 1.151(2) . ?
O3 H3D 0.75(3) . ?
O3 H3C 0.89(3) . ?
